data_9014354
loop_
_publ_author_name
'Hatert, F.'
'Ottolini, L.'
'Wouters, J.'
'Fontan, F.'

_publ_section_title
;
 A structural study of the lithiophilite-sicklerite series
 Sample 2, light yellow
;
_journal_name_full 'The Canadian Mineralogist'
_journal_page_first 843
_journal_page_last 854
_journal_paper_doi 10.3749/canmin.50.4.843
_journal_volume 50
_journal_year 2012
_chemical_compound_source 'Koktokay No. 3 granitic pegmatite, Altai Mountains, northwestern China'
_chemical_formula_sum 'Fe0.183 Li0.86 Mn0.8 O4 P'
_chemical_name_mineral Lithiophilite
_space_group_IT_number 62
_symmetry_space_group_name_Hall '-P 2c 2ab'
_symmetry_space_group_name_H-M 'P b n m'
_cell_angle_alpha 90
_cell_angle_beta 90
_cell_angle_gamma 90
_cell_length_a 4.7340
_cell_length_b 10.423
_cell_length_c 6.0940
_cell_formula_units_Z 4
_cell_volume 300.693
_database_code_amcsd 0019730
_exptl_crystal_density_diffrn 3.426
_cod_original_formula_sum 'Li.86 Mn.8 Fe.183 P O4'
_cod_database_code 9014354

loop_
_space_group_symop_operation_xyz
x,y,z
x,y,1/2-z
-x,-y,1/2+z
1/2+x,1/2-y,1/2+z
1/2-x,1/2+y,1/2-z
1/2-x,1/2+y,z
1/2+x,1/2-y,-z
-x,-y,-z

loop_
_atom_site_aniso_label
_atom_site_aniso_U_11
_atom_site_aniso_U_22
_atom_site_aniso_U_33
_atom_site_aniso_U_12
_atom_site_aniso_U_13
_atom_site_aniso_U_23
Li1 0.01500 0.01600 0.01100 -0.00590 -0.00620 -0.00080
Mn2 0.00910 0.00719 0.00800 0.00057 0.00000 0.00000
Fe2 0.00910 0.00719 0.00800 0.00057 0.00000 0.00000
P 0.00710 0.00740 0.00810 0.00020 0.00000 0.00000
O1 0.00760 0.01230 0.01430 -0.00010 0.00000 0.00000
O2 0.00900 0.00790 0.01340 0.00150 0.00000 0.00000
O3 0.00930 0.01260 0.00890 0.00170 -0.00010 0.00280

loop_
_atom_site_label
_atom_site_fract_x
_atom_site_fract_y
_atom_site_fract_z
_atom_site_occupancy
_atom_site_U_iso_or_equiv
Li1 0.00000 0.00000 0.00000 0.86000 0.01410
Mn2 0.97198 0.28175 0.25000 0.80000 0.00810
Fe2 0.97198 0.28175 0.25000 0.18300 0.00810
P 0.41030 0.09283 0.25000 1.00000 0.00756
O1 0.73180 0.09712 0.25000 1.00000 0.01140
O2 0.21060 0.45591 0.25000 1.00000 0.01010
O3 0.27840 0.16211 0.04900 1.00000 0.01030

loop_
_cod_related_entry_id
_cod_related_entry_database
_cod_related_entry_code
1 AMCSD 0019730
